data_2215168
loop_
_publ_author_name
'Weijun Zhu'
'Chunmei Li'
'Yan Xiang'

_publ_section_title
;7,7-Dimethyl-5-phenyl-10-(2-thienyl)-7,8-dihydro-5<i>H</i>-indeno[1,2-<i>b</i>]quinoline-9,11(6<i>H</i>,10<i>H</i>)-dione
 dimethylformamide hemisolvate
;
_journal_coeditor_code HK2311
_journal_issue 9
_journal_name_full 'Acta Crystallographica Section E'
_journal_page_first o3910
_journal_page_last o3910
_journal_paper_doi 10.1107/S1600536807041621
_journal_volume 63
_journal_year 2007
_chemical_formula_iupac 'C28 H23 N O2 S, 0.5C3 H7 N O'
_chemical_formula_moiety 'C28 H23 N O2 S, 0.5(C3 H7 N O)'
_chemical_formula_sum 'C29.5 H26.5 N1.5 O2.5 S'
_chemical_formula_weight 474.08
_chemical_melting_point 504.0(10)
_chemical_name_systematic
;
7,7-Dimethyl-5-phenyl-10-(2-thienyl)-7,8-dihydro-5H-indeno[1,2-b]quinoline-\
9,11(6H,10H)-dione dimethylformamide hemisolvate
;
_space_group_IT_number 14
_symmetry_cell_setting monoclinic
_symmetry_space_group_name_Hall '-P 2ybc'
_symmetry_space_group_name_H-M 'P 1 21/c 1'
_atom_sites_solution_hydrogens geom
_atom_sites_solution_primary direct
_atom_sites_solution_secondary difmap
_cell_angle_alpha 90.00
_cell_angle_beta 92.041(3)
_cell_angle_gamma 90.00
_cell_formula_units_Z 8
_cell_length_a 15.081(2)
_cell_length_b 9.4381(14)
_cell_length_c 35.102(3)
_cell_measurement_reflns_used 3416
_cell_measurement_temperature 298(2)
_cell_measurement_theta_max 20.669
_cell_measurement_theta_min 2.235
_cell_volume 4993.1(11)
_computing_cell_refinement 'SAINT (Bruker, 1999)'
_computing_data_collection 'SMART (Bruker, 1998)'
_computing_data_reduction SAINT
_computing_molecular_graphics 'SHELXTL (Bruker, 1999)'
_computing_publication_material SHELXTL
_computing_structure_refinement 'SHELXL97 (Sheldrick, 1997)'
_computing_structure_solution 'SHELXS97 (Sheldrick, 1997)'
_diffrn_ambient_temperature 298(2)
_diffrn_measured_fraction_theta_full 0.999
_diffrn_measured_fraction_theta_max 0.999
_diffrn_measurement_device_type 'Bruker CCD area-detector'
_diffrn_measurement_method '\f and \w'
_diffrn_radiation_monochromator graphite
_diffrn_radiation_source 'fine-focus sealed tube'
_diffrn_radiation_type MoK\a
_diffrn_radiation_wavelength 0.71073
_diffrn_reflns_av_R_equivalents 0.0581
_diffrn_reflns_av_sigmaI/netI 0.1222
_diffrn_reflns_limit_h_max 17
_diffrn_reflns_limit_h_min -17
_diffrn_reflns_limit_k_max 11
_diffrn_reflns_limit_k_min -11
_diffrn_reflns_limit_l_max 41
_diffrn_reflns_limit_l_min -41
_diffrn_reflns_number 25441
_diffrn_reflns_theta_full 25.01
_diffrn_reflns_theta_max 25.01
_diffrn_reflns_theta_min 1.75
_exptl_absorpt_coefficient_mu 0.160
_exptl_absorpt_correction_T_max 0.9566
_exptl_absorpt_correction_T_min 0.9344
_exptl_absorpt_correction_type multi-scan
_exptl_absorpt_process_details '(SADABS; Sheldrick, 1996)'
_exptl_crystal_colour red
_exptl_crystal_density_diffrn 1.261
_exptl_crystal_density_method 'not measured'
_exptl_crystal_description block
_exptl_crystal_F_000 2000
_exptl_crystal_size_max 0.43
_exptl_crystal_size_mid 0.32
_exptl_crystal_size_min 0.28
_refine_diff_density_max 0.466
_refine_diff_density_min -0.382
_refine_ls_extinction_method none
_refine_ls_goodness_of_fit_ref 1.002
_refine_ls_hydrogen_treatment constr
_refine_ls_matrix_type full
_refine_ls_number_parameters 636
_refine_ls_number_reflns 8790
_refine_ls_number_restraints 0
_refine_ls_restrained_S_all 1.002
_refine_ls_R_factor_all 0.1643
_refine_ls_R_factor_gt 0.0669
_refine_ls_shift/su_max 0.001
_refine_ls_shift/su_mean 0.000
_refine_ls_structure_factor_coef Fsqd
_refine_ls_weighting_details 'calc w=1/[\s^2^(Fo^2^)+(0.0388P)^2^+5.7834P] where P=(Fo^2^+2Fc^2^)/3'
_refine_ls_weighting_scheme calc
_refine_ls_wR_factor_gt 0.1574
_refine_ls_wR_factor_ref 0.2157
_reflns_number_gt 3935
_reflns_number_total 8790
_reflns_threshold_expression I>2\s(I)
_cod_data_source_file hk2311.cif
_cod_data_source_block I
_cod_depositor_comments
;
The following automatic conversions were performed:

'_chemical_melting_point' value '503-505' was changed to '504.0(10)'
- the average value was taken and precision was estimated.

Automatic conversion script
Id: cif_fix_values 1646 2011-03-28 12:23:43Z adriana 

The following automatic conversions were performed:

'_chemical_melting_point' value '503-505' was changed to '504.0(10)'
- the average value was taken and precision was estimated.

Automatic conversion script
Id: cif_fix_values 1715 2011-07-08 13:25:40Z adriana 
;
_cod_original_cell_volume 4992.9(11)
_cod_original_sg_symbol_H-M 'P 21/c'
_cod_original_formula_sum 'C29.5 H26.5 N1.5 O2.5 S1'
_cod_database_code 2215168
_cod_database_fobs_code 2215168

loop_
_symmetry_equiv_pos_as_xyz
'x, y, z'
'-x, y+1/2, -z+1/2'
'-x, -y, -z'
'x, -y-1/2, z-1/2'

loop_
_atom_site_type_symbol
_atom_site_label
_atom_site_fract_x
_atom_site_fract_y
_atom_site_fract_z
_atom_site_U_iso_or_equiv
_atom_site_adp_type
_atom_site_calc_flag
_atom_site_refinement_flags
_atom_site_occupancy
_atom_site_disorder_assembly
_atom_site_disorder_group
N N1 0.6520(2) 0.8962(4) 0.18639(9) 0.0471(9) Uani d . 1 . .
O O1 0.5219(2) 1.1267(4) 0.28990(10) 0.0831(11) Uani d . 1 . .
O O2 0.8552(2) 0.8958(4) 0.29221(10) 0.0787(10) Uani d . 1 . .
S S1 0.7025(6) 1.2602(12) 0.2105(2) 0.0685(15) Uani d P 0.543(6) A 1
S S1' 0.8025(4) 1.2516(13) 0.2777(3) 0.0926(19) Uani d P 0.457(6) A 2
C C1 0.5801(3) 0.9650(4) 0.20350(11) 0.0446(10) Uani d . 1 . .
C C2 0.4947(3) 0.9692(5) 0.18048(12) 0.0530(12) Uani d . 1 . .
H H2A 0.4677 0.8759 0.1808 0.064 Uiso calc R 1 . .
H H2B 0.5074 0.9912 0.1542 0.064 Uiso calc R 1 . .
C C3 0.4284(3) 1.0774(5) 0.19476(14) 0.0585(12) Uani d . 1 . .
C C4 0.4248(3) 1.0620(6) 0.23788(13) 0.0679(14) Uani d . 1 . .
H H4A 0.3857 1.1342 0.2475 0.082 Uiso calc R 1 . .
H H4B 0.3996 0.9704 0.2437 0.082 Uiso calc R 1 . .
C C5 0.5135(3) 1.0749(5) 0.25804(14) 0.0564(12) Uani d . 1 . .
C C6 0.5905(3) 1.0203(4) 0.23887(12) 0.0459(11) Uani d . 1 . .
C C7 0.6800(3) 1.0348(5) 0.25897(12) 0.0498(11) Uani d . 1 A .
H H7 0.6740 1.0222 0.2865 0.060 Uiso calc R 1 . .
C C8 0.7389(3) 0.9208(5) 0.24394(12) 0.0490(11) Uani d . 1 . .
C C9 0.8224(3) 0.8699(5) 0.26047(14) 0.0564(12) Uani d . 1 . .
C C10 0.8621(3) 0.7786(5) 0.23056(13) 0.0544(12) Uani d . 1 . .
C C11 0.9410(3) 0.7068(6) 0.23092(16) 0.0706(15) Uani d . 1 . .
H H11 0.9790 0.7087 0.2524 0.085 Uiso calc R 1 . .
C C12 0.9632(3) 0.6312(6) 0.19881(18) 0.0786(17) Uani d . 1 . .
H H12 1.0170 0.5830 0.1984 0.094 Uiso calc R 1 . .
C C13 0.9065(3) 0.6274(6) 0.16784(16) 0.0738(16) Uani d . 1 . .
H H13 0.9220 0.5752 0.1466 0.089 Uiso calc R 1 . .
C C14 0.8258(3) 0.6994(5) 0.16693(13) 0.0599(13) Uani d . 1 . .
H H14 0.7876 0.6953 0.1456 0.072 Uiso calc R 1 . .
C C15 0.8040(3) 0.7768(4) 0.19858(13) 0.0498(11) Uani d . 1 . .
C C16 0.7269(3) 0.8678(4) 0.20865(12) 0.0445(10) Uani d . 1 . .
C C17 0.6483(3) 0.8550(5) 0.14690(11) 0.0474(11) Uani d . 1 . .
C C18 0.6921(3) 0.9378(5) 0.12114(13) 0.0623(13) Uani d . 1 . .
H H18 0.7196 1.0213 0.1292 0.075 Uiso calc R 1 . .
C C19 0.6952(4) 0.8976(7) 0.08379(15) 0.0793(17) Uani d . 1 . .
H H19 0.7249 0.9528 0.0664 0.095 Uiso calc R 1 . .
C C20 0.6540(4) 0.7749(8) 0.07245(15) 0.0832(18) Uani d . 1 . .
H H20 0.6567 0.7461 0.0472 0.100 Uiso calc R 1 . .
C C21 0.6089(4) 0.6938(6) 0.09748(16) 0.0785(16) Uani d . 1 . .
H H21 0.5802 0.6118 0.0891 0.094 Uiso calc R 1 . .
C C22 0.6059(3) 0.7337(5) 0.13550(13) 0.0610(13) Uani d . 1 . .
H H22 0.5755 0.6790 0.1528 0.073 Uiso calc R 1 . .
C C23 0.3377(3) 1.0490(6) 0.17598(17) 0.0883(18) Uani d . 1 . .
H H23A 0.3411 1.0593 0.1489 0.132 Uiso calc R 1 . .
H H23B 0.2955 1.1154 0.1854 0.132 Uiso calc R 1 . .
H H23C 0.3193 0.9544 0.1818 0.132 Uiso calc R 1 . .
C C24 0.4563(3) 1.2286(5) 0.18438(16) 0.0802(16) Uani d . 1 . .
H H24A 0.4587 1.2370 0.1572 0.120 Uiso calc R 1 . .
H H24B 0.5137 1.2484 0.1958 0.120 Uiso calc R 1 . .
H H24C 0.4139 1.2948 0.1937 0.120 Uiso calc R 1 . .
C C25 0.7215(3) 1.1783(5) 0.25128(13) 0.0554(12) Uani d . 1 . .
C C26 0.7775(17) 1.261(4) 0.2764(13) 0.0926(19) Uani d P 0.543(6) A 1
H H26 0.7894 1.2442 0.3022 0.111 Uiso calc PR 0.543(6) A 1
C C26' 0.712(3) 1.265(5) 0.2174(12) 0.0685(15) Uani d P 0.457(6) A 2
H H26' 0.6744 1.2440 0.1967 0.082 Uiso calc PR 0.457(6) A 2
S S2 0.2967(4) -0.0878(10) 0.0720(3) 0.0936(17) Uani d P 0.476(7) B 1
S S2' 0.4021(4) 0.0998(7) 0.0333(2) 0.1040(18) Uani d P 0.524(7) B 2
N N2 0.0808(2) 0.1273(4) 0.08187(9) 0.0493(9) Uani d . 1 . .
O O3 0.2963(2) 0.3737(4) 0.01357(9) 0.0806(11) Uani d . 1 . .
O O4 0.1601(2) -0.1504(4) -0.02383(9) 0.0763(10) Uani d . 1 . .
C C27 0.8141(5) 1.3828(8) 0.2523(3) 0.123(3) Uani d . 1 . .
H H27 0.8601 1.4435 0.2598 0.148 Uiso calc R 1 A 1
C C28 0.7699(4) 1.3866(7) 0.2198(2) 0.098(2) Uani d . 1 A .
H H28 0.7773 1.4603 0.2026 0.117 Uiso calc R 1 C 1
C C29 0.1360(3) 0.2450(4) 0.07598(11) 0.0442(10) Uani d . 1 . .
C C30 0.1206(3) 0.3714(5) 0.10037(12) 0.0542(12) Uani d . 1 . .
H H30A 0.1128 0.3398 0.1263 0.065 Uiso calc R 1 . .
H H30B 0.0659 0.4168 0.0916 0.065 Uiso calc R 1 . .
C C31 0.1951(3) 0.4805(5) 0.10045(12) 0.0559(12) Uani d . 1 . .
C C32 0.2206(4) 0.5062(5) 0.05950(13) 0.0661(14) Uani d . 1 . .
H H32A 0.1719 0.5537 0.0459 0.079 Uiso calc R 1 . .
H H32B 0.2716 0.5688 0.0595 0.079 Uiso calc R 1 . .
C C33 0.2422(3) 0.3727(5) 0.03884(12) 0.0572(12) Uani d . 1 . .
C C34 0.1954(3) 0.2432(5) 0.04826(11) 0.0460(10) Uani d . 1 . .
C C35 0.2177(3) 0.1104(5) 0.02597(13) 0.0569(12) Uani d . 1 B .
H H35 0.2257 0.1364 -0.0007 0.068 Uiso calc R 1 . .
C C36 0.1408(3) 0.0124(5) 0.02794(11) 0.0486(11) Uani d . 1 . .
C C37 0.1215(3) -0.1105(5) 0.00424(13) 0.0556(12) Uani d . 1 . .
C C38 0.0437(3) -0.1811(5) 0.02148(13) 0.0539(12) Uani d . 1 . .
C C39 -0.0007(3) -0.3029(5) 0.01027(14) 0.0662(14) Uani d . 1 . .
H H39 0.0160 -0.3534 -0.0111 0.079 Uiso calc R 1 . .
C C40 -0.0705(3) -0.3475(5) 0.03154(16) 0.0699(14) Uani d . 1 . .
H H40 -0.1008 -0.4300 0.0248 0.084 Uiso calc R 1 . .
C C41 -0.0953(3) -0.2719(6) 0.06239(15) 0.0683(14) Uani d . 1 . .
H H41 -0.1424 -0.3042 0.0764 0.082 Uiso calc R 1 . .
C C42 -0.0524(3) -0.1487(5) 0.07346(14) 0.0619(13) Uani d . 1 . .
H H42 -0.0713 -0.0972 0.0942 0.074 Uiso calc R 1 . .
C C43 0.0185(3) -0.1034(5) 0.05336(12) 0.0498(11) Uani d . 1 . .
C C44 0.0815(3) 0.0184(4) 0.05583(11) 0.0458(11) Uani d . 1 . .
C C45 0.0243(3) 0.1215(5) 0.11418(11) 0.0468(11) Uani d . 1 . .
C C46 -0.0549(3) 0.1942(5) 0.11302(13) 0.0583(12) Uani d . 1 . .
H H46 -0.0719 0.2474 0.0917 0.070 Uiso calc R 1 . .
C C47 -0.1084(3) 0.1871(6) 0.14389(15) 0.0687(14) Uani d . 1 . .
H H47 -0.1616 0.2371 0.1437 0.082 Uiso calc R 1 . .
C C48 -0.0838(4) 0.1068(6) 0.17489(16) 0.0767(16) Uani d . 1 . .
H H48 -0.1202 0.1026 0.1957 0.092 Uiso calc R 1 . .
C C49 -0.0059(4) 0.0328(6) 0.17558(14) 0.0773(16) Uani d . 1 . .
H H49 0.0099 -0.0232 0.1965 0.093 Uiso calc R 1 . .
C C50 0.0495(3) 0.0413(5) 0.14496(13) 0.0608(13) Uani d . 1 . .
H H50 0.1033 -0.0071 0.1454 0.073 Uiso calc R 1 . .
C C51 0.1621(4) 0.6175(5) 0.11844(14) 0.0810(16) Uani d . 1 . .
H H51A 0.1467 0.5995 0.1443 0.121 Uiso calc R 1 . .
H H51B 0.1108 0.6512 0.1042 0.121 Uiso calc R 1 . .
H H51C 0.2081 0.6878 0.1181 0.121 Uiso calc R 1 . .
C C52 0.2756(3) 0.4261(6) 0.12348(14) 0.0776(16) Uani d . 1 . .
H H52A 0.2596 0.4096 0.1493 0.116 Uiso calc R 1 . .
H H52B 0.3222 0.4953 0.1231 0.116 Uiso calc R 1 . .
H H52C 0.2957 0.3391 0.1125 0.116 Uiso calc R 1 . .
C C53 0.3016(3) 0.0397(5) 0.04134(14) 0.0641(13) Uani d . 1 . .
C C54 0.391(2) 0.056(3) 0.0365(10) 0.1040(18) Uani d P 0.476(7) B 1
H H54 0.4115 0.1232 0.0196 0.125 Uiso calc PR 0.476(7) B 1
C C54' 0.3161(18) -0.075(4) 0.0645(9) 0.0936(17) Uani d P 0.524(7) B 2
H H54' 0.2679 -0.1257 0.0730 0.112 Uiso calc PR 0.524(7) B 2
C C55 0.4506(4) -0.0278(8) 0.0567(2) 0.105(2) Uani d . 1 . .
H H55 0.5122 -0.0235 0.0571 0.126 Uiso calc R 1 B 1
C C56 0.4000(4) -0.1158(7) 0.07549(19) 0.098(2) Uani d . 1 B .
H H56 0.4238 -0.1900 0.0900 0.117 Uiso calc R 1 D 1
N N3 0.6516(7) 0.3356(7) 0.0652(2) 0.135(3) Uani d . 1 . .
O O5 0.7733(7) 0.4293(9) 0.0982(3) 0.244(5) Uani d . 1 . .
C C57 0.7339(10) 0.3999(12) 0.0655(3) 0.162(4) Uani d . 1 . .
H H57 0.7607 0.4219 0.0428 0.194 Uiso calc R 1 . .
C C58 0.6104(8) 0.3013(9) 0.0998(3) 0.200(5) Uani d . 1 . .
H H58A 0.5541 0.2571 0.0942 0.300 Uiso calc R 1 . .
H H58B 0.6016 0.3863 0.1142 0.300 Uiso calc R 1 . .
H H58C 0.6477 0.2374 0.1144 0.300 Uiso calc R 1 . .
C C59 0.6157(7) 0.3105(10) 0.0280(3) 0.182(4) Uani d . 1 . .
H H59A 0.5589 0.2655 0.0295 0.273 Uiso calc R 1 . .
H H59B 0.6550 0.2501 0.0144 0.273 Uiso calc R 1 . .
H H59C 0.6089 0.3990 0.0147 0.273 Uiso calc R 1 . .

loop_
_atom_site_aniso_label
_atom_site_aniso_U_11
_atom_site_aniso_U_22
_atom_site_aniso_U_33
_atom_site_aniso_U_12
_atom_site_aniso_U_13
_atom_site_aniso_U_23
N1 0.044(2) 0.053(2) 0.045(2) 0.0089(18) 0.0081(17) 0.0009(17)
N2 0.049(2) 0.049(2) 0.050(2) 0.0016(19) 0.0102(17) -0.0059(18)
N3 0.190(8) 0.088(5) 0.130(6) -0.009(5) 0.038(6) 0.000(4)
O1 0.089(3) 0.091(3) 0.072(2) 0.002(2) 0.026(2) -0.025(2)
O2 0.073(2) 0.091(3) 0.071(2) 0.004(2) -0.010(2) 0.008(2)
O3 0.100(3) 0.074(3) 0.070(2) -0.009(2) 0.037(2) -0.0011(18)
O4 0.082(2) 0.083(3) 0.064(2) 0.013(2) 0.0086(19) -0.0265(19)
O5 0.287(10) 0.195(8) 0.243(9) 0.078(7) -0.096(8) -0.033(7)
S1 0.069(3) 0.0574(16) 0.080(3) -0.0026(15) 0.022(2) 0.012(2)
S2 0.063(3) 0.102(3) 0.117(4) 0.010(3) 0.008(2) 0.033(3)
C26' 0.069(3) 0.0574(16) 0.080(3) -0.0026(15) 0.022(2) 0.012(2)
C54' 0.063(3) 0.102(3) 0.117(4) 0.010(3) 0.008(2) 0.033(3)
C1 0.042(2) 0.043(3) 0.049(3) 0.004(2) 0.010(2) 0.004(2)
C2 0.047(3) 0.052(3) 0.060(3) 0.009(2) 0.004(2) -0.006(2)
C3 0.041(3) 0.059(3) 0.076(3) 0.011(2) 0.006(2) 0.001(2)
C4 0.048(3) 0.077(4) 0.081(4) 0.006(3) 0.023(3) -0.007(3)
C5 0.057(3) 0.052(3) 0.061(3) -0.003(2) 0.021(2) -0.005(2)
C6 0.044(2) 0.045(3) 0.050(3) -0.001(2) 0.011(2) 0.002(2)
C7 0.056(3) 0.051(3) 0.043(2) -0.003(2) 0.007(2) 0.003(2)
C8 0.050(3) 0.044(3) 0.052(3) -0.001(2) 0.003(2) 0.005(2)
C9 0.054(3) 0.055(3) 0.060(3) -0.003(2) 0.001(2) 0.016(2)
C10 0.045(3) 0.052(3) 0.066(3) 0.002(2) 0.004(2) 0.019(2)
C11 0.051(3) 0.078(4) 0.084(4) 0.008(3) 0.005(3) 0.030(3)
C12 0.057(3) 0.083(4) 0.098(4) 0.026(3) 0.028(3) 0.030(3)
C13 0.063(3) 0.076(4) 0.084(4) 0.026(3) 0.023(3) 0.019(3)
C14 0.054(3) 0.061(3) 0.065(3) 0.017(3) 0.009(2) 0.012(2)
C15 0.047(3) 0.043(3) 0.060(3) 0.010(2) 0.016(2) 0.012(2)
C16 0.043(2) 0.039(3) 0.052(3) 0.003(2) 0.006(2) 0.007(2)
C17 0.044(2) 0.054(3) 0.044(2) 0.011(2) 0.007(2) 0.002(2)
C18 0.060(3) 0.072(4) 0.055(3) 0.007(3) 0.012(2) 0.008(3)
C19 0.080(4) 0.103(5) 0.056(3) 0.024(4) 0.019(3) 0.013(3)
C20 0.086(4) 0.116(6) 0.048(3) 0.038(4) 0.006(3) -0.006(3)
C21 0.086(4) 0.074(4) 0.075(4) 0.014(3) 0.004(3) -0.025(3)
C22 0.064(3) 0.059(3) 0.061(3) 0.006(3) 0.012(2) -0.003(3)
C23 0.056(3) 0.095(5) 0.115(5) 0.015(3) 0.005(3) -0.015(4)
C24 0.072(4) 0.062(4) 0.107(4) 0.018(3) 0.008(3) 0.009(3)
C25 0.050(3) 0.045(3) 0.071(3) -0.002(2) 0.014(2) 0.002(2)
C26 0.073(4) 0.086(3) 0.117(3) -0.014(4) -0.010(4) -0.0083(19)
S1' 0.073(4) 0.086(3) 0.117(3) -0.014(4) -0.010(4) -0.0083(19)
C27 0.072(5) 0.080(5) 0.218(9) -0.026(4) 0.008(5) -0.019(6)
C28 0.078(4) 0.062(4) 0.157(7) -0.003(4) 0.047(4) 0.026(4)
C29 0.047(2) 0.041(3) 0.045(2) 0.006(2) 0.002(2) -0.003(2)
C30 0.057(3) 0.051(3) 0.056(3) 0.000(2) 0.008(2) -0.006(2)
C31 0.067(3) 0.049(3) 0.052(3) 0.002(3) 0.008(2) 0.002(2)
C32 0.084(4) 0.052(3) 0.063(3) -0.001(3) 0.017(3) 0.001(2)
C33 0.063(3) 0.060(3) 0.049(3) 0.004(3) 0.011(2) 0.004(2)
C34 0.050(2) 0.044(3) 0.044(2) 0.002(2) 0.008(2) -0.002(2)
C35 0.051(3) 0.061(3) 0.060(3) 0.007(2) 0.013(2) 0.003(2)
C36 0.048(3) 0.052(3) 0.046(2) 0.011(2) 0.000(2) -0.006(2)
C37 0.056(3) 0.059(3) 0.051(3) 0.016(3) -0.007(2) -0.007(2)
C38 0.049(3) 0.050(3) 0.062(3) 0.011(2) -0.010(2) -0.006(2)
C39 0.063(3) 0.061(4) 0.073(3) 0.014(3) -0.017(3) -0.018(3)
C40 0.055(3) 0.058(4) 0.096(4) 0.005(3) -0.014(3) -0.014(3)
C41 0.051(3) 0.062(4) 0.092(4) -0.002(3) -0.005(3) -0.009(3)
C42 0.048(3) 0.060(3) 0.078(3) -0.002(3) 0.004(2) -0.008(3)
C43 0.044(2) 0.049(3) 0.056(3) 0.008(2) -0.008(2) -0.010(2)
C44 0.045(2) 0.046(3) 0.046(2) 0.007(2) -0.001(2) -0.007(2)
C45 0.051(3) 0.047(3) 0.043(2) -0.006(2) 0.007(2) -0.008(2)
C46 0.056(3) 0.060(3) 0.059(3) 0.001(3) 0.010(2) -0.001(2)
C47 0.060(3) 0.073(4) 0.074(4) -0.001(3) 0.016(3) -0.007(3)
C48 0.070(4) 0.090(4) 0.072(4) -0.023(3) 0.027(3) -0.011(3)
C49 0.087(4) 0.088(4) 0.057(3) -0.021(4) 0.006(3) 0.010(3)
C50 0.060(3) 0.065(3) 0.058(3) -0.001(3) 0.000(2) 0.007(2)
C51 0.108(4) 0.055(3) 0.081(4) -0.008(3) 0.031(3) -0.017(3)
C52 0.074(4) 0.089(4) 0.069(3) -0.009(3) -0.008(3) -0.002(3)
C53 0.046(3) 0.067(4) 0.080(3) 0.009(3) 0.008(2) 0.005(3)
C54 0.054(2) 0.107(4) 0.152(3) 0.003(2) 0.0224(19) 0.049(3)
S2' 0.054(2) 0.107(4) 0.152(3) 0.003(2) 0.0224(19) 0.049(3)
C55 0.056(4) 0.113(6) 0.147(6) 0.018(4) 0.002(4) 0.015(5)
C56 0.074(4) 0.096(5) 0.123(5) 0.025(4) -0.010(4) 0.023(4)
C57 0.212(13) 0.125(9) 0.148(9) 0.054(9) 0.000(9) 0.007(7)
C58 0.310(14) 0.101(7) 0.196(10) 0.007(8) 0.125(10) 0.024(6)
C59 0.231(11) 0.161(9) 0.153(9) -0.078(8) -0.009(8) -0.003(7)

loop_
_atom_type_symbol
_atom_type_description
_atom_type_scat_dispersion_real
_atom_type_scat_dispersion_imag
_atom_type_scat_source
C C 0.0033 0.0016 'International Tables Vol C Tables 4.2.6.8 and 6.1.1.4'
H H 0.0000 0.0000 'International Tables Vol C Tables 4.2.6.8 and 6.1.1.4'
N N 0.0061 0.0033 'International Tables Vol C Tables 4.2.6.8 and 6.1.1.4'
O O 0.0106 0.0060 'International Tables Vol C Tables 4.2.6.8 and 6.1.1.4'
S S 0.1246 0.1234 'International Tables Vol C Tables 4.2.6.8 and 6.1.1.4'

loop_
_geom_angle_atom_site_label_1
_geom_angle_atom_site_label_2
_geom_angle_atom_site_label_3
_geom_angle
C16 N1 C1 118.3(3)
C16 N1 C17 119.8(3)
C1 N1 C17 121.9(3)
C44 N2 C29 118.2(3)
C44 N2 C45 120.8(3)
C29 N2 C45 120.9(3)
C57 N3 C59 113.2(9)
C57 N3 C58 120.9(10)
C59 N3 C58 125.9(10)
C28 S1 C25 94.8(5)
C56 S2 C53 96.2(4)
C28 C26' C25 111(3)
C28 C26' H26' 124.3
C25 C26' H26' 124.3
C53 C54' C56 121.4(18)
C53 C54' H54' 119.3
C56 C54' H54' 119.3
C6 C1 N1 120.1(4)
C6 C1 C2 123.7(4)
N1 C1 C2 116.2(3)
C1 C2 C3 113.7(4)
C1 C2 H2A 108.8
C3 C2 H2A 108.8
C1 C2 H2B 108.8
C3 C2 H2B 108.8
H2A C2 H2B 107.7
C23 C3 C4 110.5(4)
C23 C3 C2 109.2(4)
C4 C3 C2 108.0(4)
C23 C3 C24 108.1(4)
C4 C3 C24 110.1(4)
C2 C3 C24 110.8(4)
C5 C4 C3 113.6(4)
C5 C4 H4A 108.9
C3 C4 H4A 108.9
C5 C4 H4B 108.9
C3 C4 H4B 108.9
H4A C4 H4B 107.7
O1 C5 C6 120.4(4)
O1 C5 C4 121.8(4)
C6 C5 C4 117.8(4)
C1 C6 C5 119.6(4)
C1 C6 C7 122.5(4)
C5 C6 C7 117.8(4)
C8 C7 C6 107.5(3)
C8 C7 C25 108.9(3)
C6 C7 C25 111.4(4)
C8 C7 H7 109.7
C6 C7 H7 109.7
C25 C7 H7 109.7
C16 C8 C9 109.4(4)
C16 C8 C7 122.0(4)
C9 C8 C7 127.8(4)
O2 C9 C8 127.9(5)
O2 C9 C10 126.2(4)
C8 C9 C10 105.9(4)
C11 C10 C15 121.4(5)
C11 C10 C9 130.3(5)
C15 C10 C9 108.3(4)
C10 C11 C12 118.9(5)
C10 C11 H11 120.6
C12 C11 H11 120.6
C13 C12 C11 120.0(5)
C13 C12 H12 120.0
C11 C12 H12 120.0
C12 C13 C14 122.0(5)
C12 C13 H13 119.0
C14 C13 H13 119.0
C15 C14 C13 118.2(5)
C15 C14 H14 120.9
C13 C14 H14 120.9
C14 C15 C10 119.5(4)
C14 C15 C16 134.7(4)
C10 C15 C16 105.8(4)
C8 C16 N1 122.1(4)
C8 C16 C15 110.6(4)
N1 C16 C15 127.3(4)
C22 C17 C18 120.9(4)
C22 C17 N1 120.7(4)
C18 C17 N1 118.3(4)
C19 C18 C17 120.3(5)
C19 C18 H18 119.9
C17 C18 H18 119.9
C18 C19 C20 118.9(5)
C18 C19 H19 120.5
C20 C19 H19 120.5
C21 C20 C19 121.3(5)
C21 C20 H20 119.3
C19 C20 H20 119.3
C20 C21 C22 120.0(5)
C20 C21 H21 120.0
C22 C21 H21 120.0
C17 C22 C21 118.6(5)
C17 C22 H22 120.7
C21 C22 H22 120.7
C3 C23 H23A 109.5
C3 C23 H23B 109.5
H23A C23 H23B 109.5
C3 C23 H23C 109.5
H23A C23 H23C 109.5
H23B C23 H23C 109.5
C3 C24 H24A 109.5
C3 C24 H24B 109.5
H24A C24 H24B 109.5
C3 C24 H24C 109.5
H24A C24 H24C 109.5
H24B C24 H24C 109.5
C26 C25 C26' 104(3)
C26 C25 C7 127.8(18)
C26' C25 C7 128.4(19)
C26 C25 S1 111.3(18)
C7 C25 S1 120.9(5)
C26' C25 S1' 105.8(19)
C7 C25 S1' 124.8(5)
S1 C25 S1' 113.2(6)
C25 C26 C27 106(3)
C25 C26 H26 126.8
C27 C26 H26 126.8
C27 S1' C25 96.2(7)
C28 C27 S1' 117.7(7)
C28 C27 C26 108.6(15)
C28 C27 H27 125.7
S1' C27 H27 115.5
C26 C27 H27 125.7
C27 C28 C26' 108.5(18)
C27 C28 S1 117.5(6)
C27 C28 H28 121.2
C26' C28 H28 130.3
S1 C28 H28 121.2
C34 C29 N2 120.6(4)
C34 C29 C30 123.1(4)
N2 C29 C30 116.2(3)
C29 C30 C31 114.3(3)
C29 C30 H30A 108.7
C31 C30 H30A 108.7
C29 C30 H30B 108.7
C31 C30 H30B 108.7
H30A C30 H30B 107.6
C32 C31 C30 108.5(4)
C32 C31 C52 109.4(4)
C30 C31 C52 110.3(4)
C32 C31 C51 110.6(4)
C30 C31 C51 108.8(4)
C52 C31 C51 109.3(4)
C33 C32 C31 113.0(4)
C33 C32 H32A 109.0
C31 C32 H32A 109.0
C33 C32 H32B 109.0
C31 C32 H32B 109.0
H32A C32 H32B 107.8
O3 C33 C34 120.8(4)
O3 C33 C32 120.4(4)
C34 C33 C32 118.7(4)
C29 C34 C33 119.7(4)
C29 C34 C35 123.2(4)
C33 C34 C35 117.2(3)
C36 C35 C53 110.6(4)
C36 C35 C34 107.5(3)
C53 C35 C34 112.2(4)
C36 C35 H35 108.8
C53 C35 H35 108.8
C34 C35 H35 108.8
C44 C36 C37 108.9(4)
C44 C36 C35 123.1(4)
C37 C36 C35 127.7(4)
O4 C37 C36 128.1(5)
O4 C37 C38 126.3(4)
C36 C37 C38 105.6(4)
C39 C38 C43 121.4(4)
C39 C38 C37 129.4(4)
C43 C38 C37 109.2(4)
C40 C39 C38 118.2(5)
C40 C39 H39 120.9
C38 C39 H39 120.9
C41 C40 C39 120.5(5)
C41 C40 H40 119.7
C39 C40 H40 119.7
C40 C41 C42 121.8(5)
C40 C41 H41 119.1
C42 C41 H41 119.1
C43 C42 C41 119.0(5)
C43 C42 H42 120.5
C41 C42 H42 120.5
C42 C43 C38 119.1(4)
C42 C43 C44 135.9(4)
C38 C43 C44 105.0(4)
C36 C44 N2 122.3(4)
C36 C44 C43 111.3(4)
N2 C44 C43 126.4(4)
C50 C45 C46 121.2(4)
C50 C45 N2 119.2(4)
C46 C45 N2 119.5(4)
C47 C46 C45 119.0(5)
C47 C46 H46 120.5
C45 C46 H46 120.5
C48 C47 C46 120.2(5)
C48 C47 H47 119.9
C46 C47 H47 119.9
C49 C48 C47 120.5(5)
C49 C48 H48 119.8
C47 C48 H48 119.8
C48 C49 C50 119.9(5)
C48 C49 H49 120.1
C50 C49 H49 120.1
C45 C50 C49 119.2(5)
C45 C50 H50 120.4
C49 C50 H50 120.4
C31 C51 H51A 109.5
C31 C51 H51B 109.5
H51A C51 H51B 109.5
C31 C51 H51C 109.5
H51A C51 H51C 109.5
H51B C51 H51C 109.5
C31 C52 H52A 109.5
C31 C52 H52B 109.5
H52A C52 H52B 109.5
C31 C52 H52C 109.5
H52A C52 H52C 109.5
H52B C52 H52C 109.5
C54' C53 C54 91.3(16)
C54' C53 C35 132.6(11)
C54 C53 C35 136.0(13)
C54 C53 S2 103.4(12)
C35 C53 S2 120.5(4)
C54' C53 S2' 104.2(11)
C35 C53 S2' 123.2(4)
S2 C53 S2' 115.7(5)
C55 C54 C53 119.9(18)
C55 C54 H54 120.0
C53 C54 H54 120.0
C55 S2' C53 93.3(4)
C56 C55 C54 104.0(11)
C56 C55 S2' 117.6(5)
C56 C55 H55 128.0
C54 C55 H55 128.0
S2' C55 H55 114.0
C55 C56 C54' 103.1(12)
C55 C56 S2 116.2(6)
C55 C56 H56 121.9
C54' C56 H56 134.7
S2 C56 H56 121.9
O5 C57 N3 118.7(13)
O5 C57 H57 120.6
N3 C57 H57 120.6
N3 C58 H58A 109.5
N3 C58 H58B 109.5
H58A C58 H58B 109.5
N3 C58 H58C 109.5
H58A C58 H58C 109.5
H58B C58 H58C 109.5
N3 C59 H59A 109.5
N3 C59 H59B 109.5
H59A C59 H59B 109.5
N3 C59 H59C 109.5
H59A C59 H59C 109.5
H59B C59 H59C 109.5

loop_
_geom_bond_atom_site_label_1
_geom_bond_atom_site_label_2
_geom_bond_distance
N1 C16 1.377(5)
N1 C1 1.416(5)
N1 C17 1.439(5)
N2 C44 1.376(5)
N2 C29 1.408(5)
N2 C45 1.444(5)
N3 C57 1.381(13)
N3 C59 1.417(10)
N3 C58 1.422(9)
O1 C5 1.223(5)
O2 C9 1.228(5)
O3 C33 1.226(5)
O4 C37 1.222(5)
O5 C57 1.305(11)
S1 C28 1.593(14)
S1 C25 1.643(11)
S2 C56 1.581(10)
S2 C53 1.617(10)
C26' C28 1.44(5)
C26' C25 1.44(4)
C26' H26' 0.9300
C54' C53 1.37(3)
C54' C56 1.37(3)
C54' H54' 0.9300
C1 C6 1.351(5)
C1 C2 1.497(6)
C2 C3 1.526(6)
C2 H2A 0.9700
C2 H2B 0.9700
C3 C23 1.521(6)
C3 C4 1.523(6)
C3 C24 1.535(6)
C4 C5 1.496(6)
C4 H4A 0.9700
C4 H4B 0.9700
C5 C6 1.456(6)
C6 C7 1.508(6)
C7 C8 1.502(6)
C7 C25 1.520(6)
C7 H7 0.9800
C8 C16 1.342(5)
C8 C9 1.449(6)
C9 C10 1.500(6)
C10 C11 1.369(6)
C10 C15 1.400(6)
C11 C12 1.385(7)
C11 H11 0.9300
C12 C13 1.360(7)
C12 H12 0.9300
C13 C14 1.393(6)
C13 H13 0.9300
C14 C15 1.379(6)
C14 H14 0.9300
C15 C16 1.497(5)
C17 C22 1.365(6)
C17 C18 1.381(6)
C18 C19 1.367(6)
C18 H18 0.9300
C19 C20 1.367(8)
C19 H19 0.9300
C20 C21 1.365(8)
C20 H20 0.9300
C21 C22 1.389(6)
C21 H21 0.9300
C22 H22 0.9300
C23 H23A 0.9600
C23 H23B 0.9600
C23 H23C 0.9600
C24 H24A 0.9600
C24 H24B 0.9600
C24 H24C 0.9600
C25 C26 1.43(4)
C25 S1' 1.659(12)
C26 C27 1.54(4)
C26 H26 0.9300
S1' C27 1.539(16)
C27 C28 1.302(9)
C27 H27 0.9300
C28 H28 0.9300
C29 C34 1.346(5)
C29 C30 1.491(5)
C30 C31 1.524(6)
C30 H30A 0.9700
C30 H30B 0.9700
C31 C32 1.521(6)
C31 C52 1.524(6)
C31 C51 1.530(6)
C32 C33 1.496(6)
C32 H32A 0.9700
C32 H32B 0.9700
C33 C34 1.456(6)
C34 C35 1.521(6)
C35 C36 1.487(6)
C35 C53 1.512(6)
C35 H35 0.9800
C36 C44 1.350(5)
C36 C37 1.451(6)
C37 C38 1.496(6)
C38 C39 1.380(6)
C38 C43 1.402(6)
C39 C40 1.378(7)
C39 H39 0.9300
C40 C41 1.360(6)
C40 H40 0.9300
C41 C42 1.380(6)
C41 H41 0.9300
C42 C43 1.370(6)
C42 H42 0.9300
C43 C44 1.492(6)
C45 C50 1.362(6)
C45 C46 1.376(6)
C46 C47 1.376(6)
C46 H46 0.9300
C47 C48 1.367(7)
C47 H47 0.9300
C48 C49 1.365(7)
C48 H48 0.9300
C49 C50 1.388(6)
C49 H49 0.9300
C50 H50 0.9300
C51 H51A 0.9600
C51 H51B 0.9600
C51 H51C 0.9600
C52 H52A 0.9600
C52 H52B 0.9600
C52 H52C 0.9600
C53 C54 1.38(3)
C53 S2' 1.652(7)
C54 C55 1.37(3)
C54 H54 0.9300
S2' C55 1.619(10)
C55 C56 1.319(8)
C55 H55 0.9300
C56 H56 0.9300
C57 H57 0.9300
C58 H58A 0.9600
C58 H58B 0.9600
C58 H58C 0.9600
C59 H59A 0.9600
C59 H59B 0.9600
C59 H59C 0.9600
